data_7012116
loop_
_publ_author_name
'Barbara Modec'
'Jurij V. Bren\<ci\<c'
'Darko Dolenc'
'Jon Zubieta'

_publ_section_title
;
 The first oxalate-bridged one-dimensional polymer containing Mo dimers
 with single metal--metal bonds. Syntheses and structures of
 (MeNC5H5)2n[Mo2O4(C2O4)Cl2]n and (3-MePyH)2n[Mo2O4(C2O4)Cl2]n
;
_journal_issue 24
_journal_name_full 'J. Chem. Soc., Dalton Trans.'
_journal_page_first 4582
_journal_page_last 4586
_journal_paper_doi 10.1039/b207544j
_journal_year 2002
_chemical_formula_sum 'C14 H16 Cl2 Mo2 N2 O8'
_chemical_formula_weight 603.07
_chemical_name_systematic
; 
3-methylpyridinium dichlorooxalatotetraoxodimolybdate(V)
;
_space_group_IT_number 15
_symmetry_cell_setting monoclinic
_symmetry_space_group_name_Hall '-C 2yc'
_symmetry_space_group_name_H-M 'C 1 2/c 1'
_atom_sites_solution_hydrogens geom
_atom_sites_solution_primary direct
_atom_sites_solution_secondary difmap
_audit_creation_method SHELXL-97
_cell_angle_alpha 90.00
_cell_angle_beta 122.9510(8)
_cell_angle_gamma 90.00
_cell_formula_units_Z 4
_cell_length_a 19.1863(2)
_cell_length_b 9.4007(2)
_cell_length_c 12.6223(2)
_cell_measurement_temperature 150(2)
_cell_volume 1910.39(6)
_computing_cell_refinement 'DENZO-SMN (Otwinowski & Minor, 1997)'
_computing_data_collection 'DENZO-SMN (Otwinowski & Minor, 1997)'
_computing_data_reduction 'DENZO-SMN (Otwinowski & Minor, 1997)'
_computing_structure_refinement 'SHELXL-97 (Sheldrick, 1997)'
_computing_structure_solution 'SHELXS-97 (Sheldrick, 1990)'
_diffrn_ambient_temperature 150(2)
_diffrn_measured_fraction_theta_full 0.994
_diffrn_measured_fraction_theta_max 0.994
_diffrn_measurement_device_type 'Nonius Kappa CCD'
_diffrn_radiation_monochromator graphite
_diffrn_radiation_source 'fine-focus sealed tube'
_diffrn_radiation_type MoK\a
_diffrn_radiation_wavelength 0.71073
_diffrn_reflns_av_R_equivalents 0.0134
_diffrn_reflns_av_sigmaI/netI 0.0260
_diffrn_reflns_limit_h_max 24
_diffrn_reflns_limit_h_min -24
_diffrn_reflns_limit_k_max 12
_diffrn_reflns_limit_k_min -12
_diffrn_reflns_limit_l_max 16
_diffrn_reflns_limit_l_min -16
_diffrn_reflns_number 4171
_diffrn_reflns_theta_full 27.49
_diffrn_reflns_theta_max 27.49
_diffrn_reflns_theta_min 3.56
_exptl_absorpt_coefficient_mu 1.641
_exptl_absorpt_correction_type none
_exptl_crystal_colour orange
_exptl_crystal_density_diffrn 2.097
_exptl_crystal_density_method 'not measured'
_exptl_crystal_description block
_exptl_crystal_F_000 1184
_exptl_crystal_size_max 0.1
_exptl_crystal_size_mid 0.06
_exptl_crystal_size_min 0.06
_refine_diff_density_max 0.537
_refine_diff_density_min -0.597
_refine_diff_density_rms 0.093
_refine_ls_extinction_method none
_refine_ls_goodness_of_fit_ref 1.101
_refine_ls_hydrogen_treatment constr
_refine_ls_matrix_type full
_refine_ls_number_parameters 127
_refine_ls_number_reflns 2185
_refine_ls_number_restraints 0
_refine_ls_restrained_S_all 1.101
_refine_ls_R_factor_all 0.0235
_refine_ls_R_factor_gt 0.0208
_refine_ls_shift/su_max 0.001
_refine_ls_shift/su_mean 0.000
_refine_ls_structure_factor_coef Fsqd
_refine_ls_weighting_details 'calc w=1/[\s^2^(Fo^2^)+(0.0165P)^2^+6.5902P] where P=(Fo^2^+2Fc^2^)/3'
_refine_ls_weighting_scheme calc
_refine_ls_wR_factor_gt 0.0543
_refine_ls_wR_factor_ref 0.0558
_reflns_number_gt 2030
_reflns_number_total 2185
_reflns_threshold_expression >2sigma(I)
_cod_data_source_file b207544j.txt
_cod_data_source_block 2
_cod_depositor_comments
;
The following automatic conversions were performed:
'_atom_site_symetry_multiplicity' tag replaced with
'_atom_site_symmetry_multiplicity'.

Automatic conversion script
Id: cif_correct_tags 1440 2010-10-19 06:21:57Z saulius 
;
_cod_original_cell_volume 1910.39(5)
_cod_original_sg_symbol_H-M 'C 2/c'
_cod_database_code 7012116

loop_
_symmetry_equiv_pos_as_xyz
'x, y, z'
'-x, y, -z+1/2'
'x+1/2, y+1/2, z'
'-x+1/2, y+1/2, -z+1/2'
'-x, -y, -z'
'x, -y, z-1/2'
'-x+1/2, -y+1/2, -z'
'x+1/2, -y+1/2, z-1/2'

loop_
_atom_site_label
_atom_site_type_symbol
_atom_site_fract_x
_atom_site_fract_y
_atom_site_fract_z
_atom_site_U_iso_or_equiv
_atom_site_adp_type
_atom_site_occupancy
_atom_site_symmetry_multiplicity
_atom_site_calc_flag
_atom_site_refinement_flags
_atom_site_disorder_assembly
_atom_site_disorder_group
Mo Mo 0.464879(11) 0.780146(19) 0.128963(16) 0.01075(7) Uani 1 1 d . . .
Cl Cl 0.32511(3) 0.83131(6) -0.05163(5) 0.01723(13) Uani 1 1 d . . .
O1 O 0.45903(10) 0.60489(17) 0.10058(15) 0.0164(3) Uani 1 1 d . . .
O2 O 0.42071(10) 0.81854(17) 0.23173(15) 0.0134(3) Uani 1 1 d . . .
O3 O 0.46981(10) 1.02383(17) 0.10558(14) 0.0132(3) Uani 1 1 d . . .
O4 O 0.50797(10) 0.81538(16) 0.00396(15) 0.0134(3) Uani 1 1 d . . .
C4 C 0.51128(13) 0.9400(2) -0.0296(2) 0.0118(4) Uani 1 1 d . . .
N1 N 0.19101(14) 0.4583(2) -0.1542(2) 0.0209(4) Uani 1 1 d . . .
H1 H 0.1656 0.5371 -0.1628 0.025 Uiso 1 1 calc R . .
C11 C 0.14714(15) 0.3380(3) -0.1902(2) 0.0195(5) Uani 1 1 d . . .
H11 H 0.0906 0.3413 -0.2220 0.023 Uiso 1 1 calc R . .
C12 C 0.18394(15) 0.2086(3) -0.1811(2) 0.0167(5) Uani 1 1 d . . .
C13 C 0.26912(16) 0.2096(2) -0.1302(2) 0.0180(5) Uani 1 1 d . . .
H13 H 0.2965 0.1246 -0.1219 0.022 Uiso 1 1 calc R . .
C14 C 0.31361(15) 0.3360(3) -0.0918(2) 0.0208(5) Uani 1 1 d . . .
H14 H 0.3705 0.3358 -0.0573 0.025 Uiso 1 1 calc R . .
C15 C 0.27286(16) 0.4617(3) -0.1051(2) 0.0227(5) Uani 1 1 d . . .
H15 H 0.3016 0.5475 -0.0805 0.027 Uiso 1 1 calc R . .
C16 C 0.13198(17) 0.0758(3) -0.2287(3) 0.0275(6) Uani 1 1 d . . .
H16A H 0.1669 -0.0043 -0.2154 0.041 Uiso 1 1 calc R . .
H16B H 0.0907 0.0856 -0.3172 0.041 Uiso 1 1 calc R . .
H16C H 0.1052 0.0614 -0.1837 0.041 Uiso 1 1 calc R . .

loop_
_atom_site_aniso_label
_atom_site_aniso_U_11
_atom_site_aniso_U_22
_atom_site_aniso_U_33
_atom_site_aniso_U_23
_atom_site_aniso_U_13
_atom_site_aniso_U_12
Mo 0.01224(11) 0.00980(12) 0.01093(11) -0.00001(6) 0.00677(8) 0.00009(6)
Cl 0.0158(3) 0.0170(3) 0.0138(3) -0.0001(2) 0.0048(2) 0.0012(2)
O1 0.0179(8) 0.0141(8) 0.0171(8) 0.0005(6) 0.0095(7) 0.0001(6)
O2 0.0135(7) 0.0143(8) 0.0142(8) -0.0003(6) 0.0088(6) -0.0001(6)
O3 0.0166(8) 0.0140(8) 0.0128(7) -0.0002(6) 0.0104(6) -0.0001(6)
O4 0.0180(8) 0.0107(7) 0.0142(7) 0.0012(6) 0.0106(7) 0.0019(6)
C4 0.0091(9) 0.0130(10) 0.0109(10) 0.0001(8) 0.0039(8) 0.0006(8)
N1 0.0279(11) 0.0176(10) 0.0204(10) 0.0041(8) 0.0151(9) 0.0110(9)
C11 0.0174(11) 0.0277(13) 0.0159(11) 0.0035(10) 0.0106(9) 0.0056(10)
C12 0.0189(11) 0.0198(12) 0.0125(10) 0.0017(9) 0.0092(9) -0.0004(9)
C13 0.0213(12) 0.0155(11) 0.0180(11) 0.0034(9) 0.0113(10) 0.0071(9)
C14 0.0160(11) 0.0232(13) 0.0218(12) 0.0026(10) 0.0094(10) 0.0028(10)
C15 0.0287(13) 0.0177(12) 0.0225(12) -0.0003(10) 0.0144(11) -0.0017(10)
C16 0.0288(14) 0.0283(14) 0.0257(13) -0.0036(11) 0.0149(12) -0.0097(11)

loop_
_atom_type_symbol
_atom_type_description
_atom_type_scat_dispersion_real
_atom_type_scat_dispersion_imag
_atom_type_scat_source
C C 0.0033 0.0016 'International Tables Vol C Tables 4.2.6.8 and 6.1.1.4'
H H 0.0000 0.0000 'International Tables Vol C Tables 4.2.6.8 and 6.1.1.4'
Cl Cl 0.1484 0.1585 'International Tables Vol C Tables 4.2.6.8 and 6.1.1.4'
Mo Mo -1.6832 0.6857 'International Tables Vol C Tables 4.2.6.8 and 6.1.1.4'
N N 0.0061 0.0033 'International Tables Vol C Tables 4.2.6.8 and 6.1.1.4'
O O 0.0106 0.0060 'International Tables Vol C Tables 4.2.6.8 and 6.1.1.4'

loop_
_geom_angle_atom_site_label_1
_geom_angle_atom_site_label_2
_geom_angle_atom_site_label_3
_geom_angle
_geom_angle_site_symmetry_1
_geom_angle_site_symmetry_3
_geom_angle_publ_flag
O1 Mo O2 108.93(7) . . ?
O1 Mo O2 106.55(7) . 2_655 ?
O2 Mo O2 92.84(7) . 2_655 ?
O1 Mo O4 90.14(7) . . ?
O2 Mo O4 160.19(7) . . ?
O2 Mo O4 86.59(6) 2_655 . ?
O1 Mo O3 161.15(7) . . ?
O2 Mo O3 87.94(6) . . ?
O2 Mo O3 80.15(6) 2_655 . ?
O4 Mo O3 72.44(6) . . ?
O1 Mo Cl 94.71(6) . . ?
O2 Mo Cl 85.98(5) . . ?
O2 Mo Cl 157.83(5) 2_655 . ?
O4 Mo Cl 87.16(4) . . ?
O3 Mo Cl 77.69(4) . . ?
O1 Mo Mo 100.60(6) . 2_655 ?
O2 Mo Mo 48.89(5) . 2_655 ?
O2 Mo Mo 47.91(4) 2_655 2_655 ?
O4 Mo Mo 134.47(4) . 2_655 ?
O3 Mo Mo 96.86(4) . 2_655 ?
Cl Mo Mo 134.854(17) . 2_655 ?
Mo O2 Mo 83.20(6) . 2_655 ?
C4 O3 Mo 114.67(14) 5_675 . ?
C4 O4 Mo 119.72(14) . . ?
O3 C4 O4 127.1(2) 5_675 . ?
O3 C4 C4 116.8(2) 5_675 5_675 ?
O4 C4 C4 116.1(2) . 5_675 ?
C11 N1 C15 122.8(2) . . ?
N1 C11 C12 121.3(2) . . ?
C11 C12 C13 116.8(2) . . ?
C11 C12 C16 120.0(2) . . ?
C13 C12 C16 123.1(2) . . ?
C14 C13 C12 120.7(2) . . ?
C15 C14 C13 119.5(2) . . ?
N1 C15 C14 118.8(2) . . ?

loop_
_geom_bond_atom_site_label_1
_geom_bond_atom_site_label_2
_geom_bond_distance
_geom_bond_site_symmetry_2
_geom_bond_publ_flag
Mo O1 1.6767(16) . ?
Mo O2 1.9305(15) . ?
Mo O2 1.9600(16) 2_655 ?
Mo O4 2.1684(15) . ?
Mo O3 2.3183(16) . ?
Mo Cl 2.4432(6) . ?
Mo Mo 2.5832(4) 2_655 ?
O2 Mo 1.9600(16) 2_655 ?
O3 C4 1.243(3) 5_675 ?
O4 C4 1.259(3) . ?
C4 O3 1.243(3) 5_675 ?
C4 C4 1.539(4) 5_675 ?
N1 C11 1.334(3) . ?
N1 C15 1.339(3) . ?
C11 C12 1.380(3) . ?
C12 C13 1.393(3) . ?
C12 C16 1.504(3) . ?
C13 C14 1.388(4) . ?
C14 C15 1.375(4) . ?
